data_4076055
loop_
_publ_author_name
'Paul, Fr\'ed\'eric'
'Toupet, Loic'
'Th\'epot, Jean-Yves'
'Costuas, Karine'
'Halet, Jean-Fran\,cois'
'Lapinte, Claude'

_publ_section_title
;
 Electron-Rich Piano-Stool Iron \s-Acetylides. Electronic Structures of
 Arylalkynyl Iron(III) Radical Cations
;
_journal_coden_ASTM ORGND7
_journal_issue 22
_journal_name_full Organometallics
_journal_page_first 5464
_journal_page_last 5478
_journal_paper_doi 10.1021/om0505108
_journal_volume 24
_journal_year 2005
_chemical_formula_sum 'C44 H44 F6 Fe P3'
_chemical_formula_weight 835.55
_space_group_IT_number 29
_symmetry_cell_setting orthorhombic
_symmetry_space_group_name_Hall 'P 2c -2ac'
_symmetry_space_group_name_H-M 'P c a 21'
_atom_sites_solution_hydrogens geom
_atom_sites_solution_primary direct
_atom_sites_solution_secondary difmap
_audit_creation_method SHELXL-97
_cell_angle_alpha 90.00
_cell_angle_beta 90.00
_cell_angle_gamma 90.00
_cell_formula_units_Z 8
_cell_length_a 25.1849(4)
_cell_length_b 16.6927(3)
_cell_length_c 18.8160(4)
_cell_measurement_temperature 120(1)
_cell_volume 7910.3(3)
_computing_structure_refinement 'SHELXL-97 (Sheldrick, 1997)'
_computing_structure_solution 'SHELXS-97 (Sheldrick, 1990)'
_diffrn_ambient_temperature 293(2)
_diffrn_measured_fraction_theta_full 0.997
_diffrn_measured_fraction_theta_max 0.997
_diffrn_radiation_monochromator graphite
_diffrn_radiation_source 'fine-focus sealed tube'
_diffrn_radiation_type MoK\a
_diffrn_radiation_wavelength 0.71069
_diffrn_reflns_av_R_equivalents 0.0000
_diffrn_reflns_av_sigmaI/netI 0.0476
_diffrn_reflns_limit_h_max 32
_diffrn_reflns_limit_h_min 0
_diffrn_reflns_limit_k_max 21
_diffrn_reflns_limit_k_min 0
_diffrn_reflns_limit_l_max 24
_diffrn_reflns_limit_l_min 0
_diffrn_reflns_number 9340
_diffrn_reflns_theta_full 27.48
_diffrn_reflns_theta_max 27.48
_diffrn_reflns_theta_min 1.22
_exptl_absorpt_coefficient_mu 0.563
_exptl_crystal_colour red
_exptl_crystal_density_diffrn 1.403
_exptl_crystal_density_method 'not measured'
_exptl_crystal_description block
_exptl_crystal_F_000 3464
_exptl_crystal_size_max 0.42
_exptl_crystal_size_mid 0.32
_exptl_crystal_size_min 0.30
_refine_diff_density_max 2.821
_refine_diff_density_min -0.557
_refine_diff_density_rms 0.122
_refine_ls_abs_structure_details 'Flack H D (1983), Acta Cryst. A39, 876-881'
_refine_ls_abs_structure_Flack 0.10(2)
_refine_ls_extinction_method none
_refine_ls_goodness_of_fit_ref 1.073
_refine_ls_hydrogen_treatment mixed
_refine_ls_matrix_type full
_refine_ls_number_parameters 973
_refine_ls_number_reflns 9340
_refine_ls_number_restraints 1
_refine_ls_restrained_S_all 1.073
_refine_ls_R_factor_all 0.0993
_refine_ls_R_factor_gt 0.0713
_refine_ls_shift/su_max 0.001
_refine_ls_shift/su_mean 0.000
_refine_ls_structure_factor_coef Fsqd
_refine_ls_weighting_details 'calc w=1/[\s^2^(Fo^2^)+(0.1266P)^2^+3.8822P] where P=(Fo^2^+2Fc^2^)/3'
_refine_ls_weighting_scheme calc
_refine_ls_wR_factor_gt 0.1687
_refine_ls_wR_factor_ref 0.1921
_reflns_number_gt 7217
_reflns_number_total 9340
_reflns_threshold_expression >2sigma(I)
_cod_data_source_file om0505108si20050621_124105.cif
_cod_data_source_block fphpluspf6
_cod_depositor_comments
;
The following automatic conversions were performed:

'_symmetry_cell_setting' value 'Orthorhombic' changed to
'orthorhombic' according to
/home/saulius/struct/CIF-dictionaries/cif_core.dic dictionary named
'cif_core.dic' version 2.4.1 from 2010-06-29.

Automatic conversion script
Id: cif_fix_values 1715 2011-07-08 13:25:40Z adriana 
;
_cod_original_sg_symbol_H-M Pca21
_cod_database_code 4076055

loop_
_symmetry_equiv_pos_as_xyz
'x, y, z'
'-x, -y, z+1/2'
'-x+1/2, y, z+1/2'
'x+1/2, -y, z'

loop_
_atom_site_label
_atom_site_type_symbol
_atom_site_fract_x
_atom_site_fract_y
_atom_site_fract_z
_atom_site_U_iso_or_equiv
_atom_site_adp_type
_atom_site_occupancy
_atom_site_symmetry_multiplicity
_atom_site_calc_flag
_atom_site_refinement_flags
P3 P 0.18483(7) 0.00294(10) -0.12079(12) 0.0294(4) Uani 1 1 d .
F1 F 0.14386(18) -0.0701(3) -0.1224(3) 0.0504(12) Uani 1 1 d .
F2 F 0.22607(16) 0.0759(2) -0.1174(3) 0.0480(12) Uani 1 1 d .
F3 F 0.13716(17) 0.0645(3) -0.1270(4) 0.0581(15) Uani 1 1 d .
F4 F 0.1795(2) 0.0054(3) -0.0357(3) 0.0471(13) Uani 1 1 d .
F5 F 0.23293(15) -0.0590(3) -0.1134(3) 0.0435(11) Uani 1 1 d .
F6 F 0.1904(2) 0.0002(4) -0.2044(3) 0.0613(16) Uani 1 1 d .
P53 P -0.43165(7) -0.51097(11) 0.32878(11) 0.0297(4) Uani 1 1 d .
F51 F -0.38301(19) -0.4506(4) 0.3313(3) 0.0668(17) Uani 1 1 d .
F52 F -0.47933(17) -0.5729(3) 0.3257(3) 0.0465(11) Uani 1 1 d .
F53 F -0.42966(19) -0.5096(3) 0.2437(3) 0.0404(11) Uani 1 1 d .
F54 F -0.39073(17) -0.5852(3) 0.3288(3) 0.0538(13) Uani 1 1 d .
F55 F -0.4340(2) -0.5126(4) 0.4133(3) 0.0601(16) Uani 1 1 d .
F56 F -0.47300(18) -0.4391(3) 0.3282(3) 0.0491(12) Uani 1 1 d .
Fe1 Fe -0.04493(3) -0.01096(5) 0.12411(5) 0.0221(2) Uani 1 1 d .
Fe51 Fe -0.21132(3) -0.49823(5) 0.08136(5) 0.0212(2) Uani 1 1 d .
P1 P -0.01039(6) 0.08632(10) 0.05765(10) 0.0259(4) Uani 1 1 d .
P2 P 0.03478(6) -0.06948(10) 0.11132(10) 0.0255(4) Uani 1 1 d .
P51 P -0.29013(6) -0.43534(10) 0.09500(10) 0.0256(4) Uani 1 1 d .
P52 P -0.25185(7) -0.59633(10) 0.14323(10) 0.0288(4) Uani 1 1 d .
C1 C -0.0541(3) -0.0433(4) 0.2361(4) 0.0314(16) Uani 1 1 d .
C2 C -0.0924(3) -0.0832(4) 0.1933(4) 0.0297(15) Uani 1 1 d .
C3 C -0.1244(3) -0.0231(5) 0.1606(4) 0.0323(16) Uani 1 1 d .
C4 C -0.1052(3) 0.0516(4) 0.1809(4) 0.0303(15) Uani 1 1 d .
C5 C -0.0611(3) 0.0411(4) 0.2287(4) 0.0302(15) Uani 1 1 d .
C6 C -0.0201(3) -0.0852(5) 0.2899(4) 0.0409(18) Uani 1 1 d .
H6A H 0.0028 -0.0470 0.3125 0.061 Uiso 1 1 calc R
H6B H 0.0010 -0.1253 0.2666 0.061 Uiso 1 1 calc R
H6C H -0.0423 -0.1101 0.3250 0.061 Uiso 1 1 calc R
C7 C -0.1005(3) -0.1736(5) 0.1888(5) 0.046(2) Uani 1 1 d .
H7A H -0.1288 -0.1851 0.1563 0.070 Uiso 1 1 calc R
H7B H -0.1094 -0.1940 0.2350 0.070 Uiso 1 1 calc R
H7C H -0.0684 -0.1984 0.1724 0.070 Uiso 1 1 calc R
C8 C -0.1744(3) -0.0399(5) 0.1197(4) 0.0400(17) Uani 1 1 d .
H8A H -0.1778 -0.0966 0.1123 0.060 Uiso 1 1 calc R
H8B H -0.1729 -0.0132 0.0745 0.060 Uiso 1 1 calc R
H8C H -0.2044 -0.0207 0.1460 0.060 Uiso 1 1 calc R
C9 C -0.1338(3) 0.1296(4) 0.1667(4) 0.0396(18) Uani 1 1 d .
H9A H -0.1134 0.1732 0.1858 0.059 Uiso 1 1 calc R
H9B H -0.1681 0.1284 0.1888 0.059 Uiso 1 1 calc R
H9C H -0.1379 0.1368 0.1163 0.059 Uiso 1 1 calc R
C10 C -0.0370(3) 0.1058(5) 0.2726(4) 0.0367(17) Uani 1 1 d .
H10A H -0.0080 0.0843 0.2997 0.055 Uiso 1 1 calc R
H10B H -0.0632 0.1273 0.3042 0.055 Uiso 1 1 calc R
H10C H -0.0241 0.1476 0.2420 0.055 Uiso 1 1 calc R
C11 C 0.0499(3) 0.0470(4) 0.0118(4) 0.0331(17) Uani 1 1 d .
H11A H 0.0477 0.0595 -0.0384 0.040 Uiso 1 1 calc R
H11B H 0.0811 0.0738 0.0307 0.040 Uiso 1 1 calc R
C12 C 0.0565(3) -0.0442(4) 0.0209(4) 0.0273(14) Uani 1 1 d .
H12A H 0.0933 -0.0594 0.0142 0.033 Uiso 1 1 calc R
H12B H 0.0351 -0.0725 -0.0138 0.033 Uiso 1 1 calc R
C13 C -0.0525(3) 0.1281(4) -0.0129(4) 0.0287(14) Uani 1 1 d .
C14 C -0.1026(3) 0.0994(4) -0.0271(4) 0.0359(16) Uani 1 1 d .
H14 H -0.1163 0.0579 0.0003 0.043 Uiso 1 1 calc R
C15 C -0.1337(3) 0.1322(5) -0.0829(5) 0.0457(19) Uani 1 1 d .
H15 H -0.1669 0.1110 -0.0937 0.055 Uiso 1 1 calc R
C16 C -0.1136(3) 0.1969(5) -0.1210(5) 0.050(2) Uani 1 1 d .
H16 H -0.1340 0.2213 -0.1560 0.060 Uiso 1 1 calc R
C17 C -0.0636(3) 0.2242(5) -0.1068(4) 0.0385(17) Uani 1 1 d .
H17 H -0.0497 0.2657 -0.1340 0.046 Uiso 1 1 calc R
C18 C -0.0337(3) 0.1918(4) -0.0536(4) 0.0348(16) Uani 1 1 d .
H18 H -0.0001 0.2126 -0.0444 0.042 Uiso 1 1 calc R
C19 C 0.0124(3) 0.1776(4) 0.1027(4) 0.0307(15) Uani 1 1 d .
C20 C -0.0236(3) 0.2402(4) 0.1137(4) 0.0340(15) Uani 1 1 d .
H20 H -0.0575 0.2370 0.0942 0.041 Uiso 1 1 calc R
C21 C -0.0096(3) 0.3061(5) 0.1529(5) 0.0433(19) Uani 1 1 d .
H21 H -0.0341 0.3470 0.1605 0.052 Uiso 1 1 calc R
C22 C 0.0420(3) 0.3118(5) 0.1815(5) 0.046(2) Uani 1 1 d .
H22 H 0.0519 0.3566 0.2077 0.056 Uiso 1 1 calc R
C23 C 0.0768(3) 0.2513(5) 0.1704(4) 0.0425(19) Uani 1 1 d .
H23 H 0.1107 0.2547 0.1897 0.051 Uiso 1 1 calc R
C24 C 0.0628(3) 0.1834(4) 0.1304(4) 0.0362(17) Uani 1 1 d .
H24 H 0.0874 0.1428 0.1226 0.043 Uiso 1 1 calc R
C25 C 0.0914(3) -0.0400(4) 0.1662(4) 0.0299(15) Uani 1 1 d .
C26 C 0.0866(3) 0.0181(4) 0.2170(4) 0.0326(15) Uani 1 1 d .
H26 H 0.0537 0.0421 0.2243 0.039 Uiso 1 1 calc R
C27 C 0.1296(3) 0.0421(5) 0.2579(4) 0.0408(18) Uani 1 1 d .
H27 H 0.1256 0.0833 0.2908 0.049 Uiso 1 1 calc R
C28 C 0.1777(3) 0.0056(5) 0.2499(6) 0.043(2) Uani 1 1 d .
H28 H 0.2061 0.0198 0.2788 0.052 Uiso 1 1 calc R
C29 C 0.1837(3) -0.0533(5) 0.1981(5) 0.049(2) Uani 1 1 d .
H29 H 0.2167 -0.0772 0.1913 0.058 Uiso 1 1 calc R
C30 C 0.1409(3) -0.0765(5) 0.1564(5) 0.0408(19) Uani 1 1 d .
H30 H 0.1450 -0.1162 0.1221 0.049 Uiso 1 1 calc R
C31 C 0.0363(2) -0.1787(4) 0.1159(4) 0.0281(15) Uani 1 1 d .
C32 C 0.0160(3) -0.2247(4) 0.0617(4) 0.0357(16) Uani 1 1 d .
H32 H 0.0025 -0.1998 0.0213 0.043 Uiso 1 1 calc R
C33 C 0.0153(3) -0.3087(4) 0.0664(5) 0.048(2) Uani 1 1 d .
H33 H 0.0020 -0.3392 0.0291 0.057 Uiso 1 1 calc R
C34 C 0.0344(3) -0.3457(4) 0.1267(5) 0.046(2) Uani 1 1 d .
H34 H 0.0338 -0.4013 0.1298 0.055 Uiso 1 1 calc R
C35 C 0.0544(3) -0.3013(5) 0.1829(5) 0.0415(19) Uani 1 1 d .
H35 H 0.0669 -0.3265 0.2236 0.050 Uiso 1 1 calc R
C36 C 0.0555(3) -0.2178(4) 0.1770(4) 0.0346(16) Uani 1 1 d .
H36 H 0.0692 -0.1875 0.2143 0.042 Uiso 1 1 calc R
C37 C -0.0648(3) -0.0667(4) 0.0433(4) 0.0294(15) Uani 1 1 d .
C38 C -0.0826(3) -0.1058(4) -0.0089(4) 0.0309(15) Uani 1 1 d .
C39 C -0.1049(3) -0.1541(4) -0.0637(4) 0.0282(14) Uani 1 1 d .
C40 C -0.0731(3) -0.2075(4) -0.1017(4) 0.0327(16) Uani 1 1 d .
H40 H -0.0366 -0.2083 -0.0943 0.039 Uiso 1 1 calc R
C41 C -0.0956(3) -0.2584(5) -0.1497(4) 0.0382(17) Uani 1 1 d .
H41 H -0.0744 -0.2948 -0.1740 0.046 Uiso 1 1 calc R
C42 C -0.1504(3) -0.2565(4) -0.1630(4) 0.0396(18) Uani 1 1 d .
H42 H -0.1655 -0.2918 -0.1954 0.048 Uiso 1 1 calc R
C43 C -0.1818(3) -0.2017(4) -0.1273(4) 0.0352(16) Uani 1 1 d .
H43 H -0.2180 -0.1989 -0.1370 0.042 Uiso 1 1 calc R
C44 C -0.1598(3) -0.1514(4) -0.0776(4) 0.0307(15) Uani 1 1 d .
H44 H -0.1812 -0.1154 -0.0530 0.037 Uiso 1 1 calc R
C51 C -0.1994(3) -0.4606(4) -0.0286(4) 0.0260(14) Uani 1 1 d .
C52 C -0.1952(2) -0.5460(4) -0.0247(4) 0.0233(13) Uani 1 1 d .
C53 C -0.1528(3) -0.5637(4) 0.0247(4) 0.0301(15) Uani 1 1 d .
C54 C -0.1316(3) -0.4882(4) 0.0488(4) 0.0305(15) Uani 1 1 d .
C55 C -0.1612(3) -0.4251(4) 0.0175(4) 0.0314(16) Uani 1 1 d .
C56 C -0.2331(3) -0.4154(4) -0.0804(4) 0.0387(18) Uani 1 1 d .
H56A H -0.2291 -0.3590 -0.0723 0.058 Uiso 1 1 calc R
H56B H -0.2696 -0.4303 -0.0741 0.058 Uiso 1 1 calc R
H56C H -0.2221 -0.4281 -0.1279 0.058 Uiso 1 1 calc R
C57 C -0.2220(3) -0.6058(4) -0.0709(4) 0.0361(17) Uani 1 1 d .
H57A H -0.2121 -0.6588 -0.0563 0.054 Uiso 1 1 calc R
H57B H -0.2116 -0.5975 -0.1194 0.054 Uiso 1 1 calc R
H57C H -0.2598 -0.5998 -0.0668 0.054 Uiso 1 1 calc R
C58 C -0.1280(3) -0.6427(5) 0.0349(5) 0.0394(18) Uani 1 1 d .
H58A H -0.1498 -0.6833 0.0136 0.059 Uiso 1 1 calc R
H58B H -0.1243 -0.6533 0.0849 0.059 Uiso 1 1 calc R
H58C H -0.0936 -0.6431 0.0130 0.059 Uiso 1 1 calc R
C59 C -0.0825(3) -0.4780(5) 0.0930(4) 0.0386(17) Uani 1 1 d .
H59A H -0.0701 -0.5296 0.1085 0.058 Uiso 1 1 calc R
H59B H -0.0904 -0.4454 0.1336 0.058 Uiso 1 1 calc R
H59C H -0.0554 -0.4526 0.0651 0.058 Uiso 1 1 calc R
C60 C -0.1517(3) -0.3381(4) 0.0274(4) 0.0397(17) Uani 1 1 d .
H60A H -0.1769 -0.3082 -0.0001 0.060 Uiso 1 1 calc R
H60B H -0.1164 -0.3251 0.0119 0.060 Uiso 1 1 calc R
H60C H -0.1555 -0.3246 0.0767 0.060 Uiso 1 1 calc R
C61 C -0.3126(3) -0.4637(4) 0.1846(4) 0.0274(14) Uani 1 1 d .
H61A H -0.2897 -0.4396 0.2202 0.033 Uiso 1 1 calc R
H61B H -0.3486 -0.4449 0.1925 0.033 Uiso 1 1 calc R
C62 C -0.3105(3) -0.5543(4) 0.1904(4) 0.0352(17) Uani 1 1 d .
H62A H -0.3426 -0.5769 0.1703 0.042 Uiso 1 1 calc R
H62B H -0.3089 -0.5695 0.2401 0.042 Uiso 1 1 calc R
C63 C -0.2903(2) -0.3254(4) 0.0958(4) 0.0276(15) Uani 1 1 d .
C64 C -0.2720(3) -0.2838(4) 0.1544(4) 0.0345(16) Uani 1 1 d .
H64 H -0.2595 -0.3118 0.1938 0.041 Uiso 1 1 calc R
C65 C -0.2721(3) -0.2004(4) 0.1550(4) 0.0393(18) Uani 1 1 d .
H65 H -0.2591 -0.1730 0.1944 0.047 Uiso 1 1 calc R
C66 C -0.2912(3) -0.1586(4) 0.0979(5) 0.0384(18) Uani 1 1 d .
H66 H -0.2919 -0.1029 0.0990 0.046 Uiso 1 1 calc R
C67 C -0.3093(3) -0.1988(4) 0.0385(4) 0.0361(17) Uani 1 1 d .
H67 H -0.3214 -0.1704 -0.0009 0.043 Uiso 1 1 calc R
C68 C -0.3095(3) -0.2833(4) 0.0379(4) 0.0338(16) Uani 1 1 d .
H68 H -0.3226 -0.3108 -0.0014 0.041 Uiso 1 1 calc R
C69 C -0.3467(3) -0.4612(4) 0.0391(4) 0.0298(15) Uani 1 1 d .
C70 C -0.3964(3) -0.4261(5) 0.0499(5) 0.0430(19) Uani 1 1 d .
H70 H -0.4006 -0.3881 0.0857 0.052 Uiso 1 1 calc R
C71 C -0.4392(3) -0.4469(5) 0.0088(6) 0.053(2) Uani 1 1 d .
H71 H -0.4720 -0.4233 0.0172 0.064 Uiso 1 1 calc R
C72 C -0.4340(3) -0.5022(5) -0.0446(6) 0.047(2) Uani 1 1 d .
H72 H -0.4632 -0.5156 -0.0724 0.056 Uiso 1 1 calc R
C73 C -0.3854(3) -0.5382(6) -0.0570(5) 0.051(2) Uani 1 1 d .
H73 H -0.3817 -0.5764 -0.0927 0.062 Uiso 1 1 calc R
C74 C -0.3411(3) -0.5159(4) -0.0147(4) 0.0341(16) Uani 1 1 d .
H74 H -0.3081 -0.5387 -0.0235 0.041 Uiso 1 1 calc R
C75 C -0.2771(3) -0.6834(4) 0.0935(4) 0.0288(15) Uani 1 1 d .
C76 C -0.3267(3) -0.6837(5) 0.0625(4) 0.0362(16) Uani 1 1 d .
H76 H -0.3500 -0.6415 0.0706 0.043 Uiso 1 1 calc R
C77 C -0.3419(3) -0.7468(5) 0.0195(5) 0.047(2) Uani 1 1 d .
H77 H -0.3755 -0.7468 -0.0009 0.056 Uiso 1 1 calc R
C78 C -0.3080(4) -0.8094(5) 0.0064(5) 0.056(3) Uani 1 1 d .
H78 H -0.3186 -0.8510 -0.0234 0.067 Uiso 1 1 calc R
C79 C -0.2576(4) -0.8110(5) 0.0379(5) 0.048(2) Uani 1 1 d .
H79 H -0.2344 -0.8531 0.0290 0.058 Uiso 1 1 calc R
C80 C -0.2428(3) -0.7482(4) 0.0827(4) 0.0388(16) Uani 1 1 d .
H80 H -0.2100 -0.7495 0.1054 0.047 Uiso 1 1 calc R
C81 C -0.2134(3) -0.6461(4) 0.2136(4) 0.0367(17) Uani 1 1 d .
C82 C -0.2379(4) -0.7077(5) 0.2527(4) 0.0458(19) Uani 1 1 d .
H82 H -0.2731 -0.7213 0.2439 0.055 Uiso 1 1 calc R
C83 C -0.2092(4) -0.7477(6) 0.3046(5) 0.061(3) Uani 1 1 d .
H83 H -0.2256 -0.7877 0.3311 0.074 Uiso 1 1 calc R
C84 C -0.1567(4) -0.7291(6) 0.3174(5) 0.058(3) Uani 1 1 d .
H84 H -0.1375 -0.7571 0.3514 0.070 Uiso 1 1 calc R
C85 C -0.1330(4) -0.6677(5) 0.2787(4) 0.049(2) Uani 1 1 d .
H85 H -0.0978 -0.6545 0.2873 0.059 Uiso 1 1 calc R
C86 C -0.1616(3) -0.6260(5) 0.2272(4) 0.0418(18) Uani 1 1 d .
H86 H -0.1455 -0.5846 0.2021 0.050 Uiso 1 1 calc R
C87 C -0.1917(3) -0.4483(4) 0.1694(4) 0.0292(15) Uani 1 1 d .
C88 C -0.1743(3) -0.4111(4) 0.2193(4) 0.0306(15) Uani 1 1 d .
C89 C -0.1519(3) -0.3634(4) 0.2754(4) 0.0301(15) Uani 1 1 d .
C90 C -0.1837(3) -0.3051(4) 0.3094(4) 0.0331(16) Uani 1 1 d .
H90 H -0.2196 -0.3019 0.2985 0.040 Uiso 1 1 calc R
C91 C -0.1622(3) -0.2532(4) 0.3582(4) 0.0360(17) Uani 1 1 d .
H91 H -0.1831 -0.2134 0.3786 0.043 Uiso 1 1 calc R
C92 C -0.1092(3) -0.2608(5) 0.3765(5) 0.0411(18) Uani 1 1 d .
H92 H -0.0943 -0.2258 0.4095 0.049 Uiso 1 1 calc R
C93 C -0.0785(3) -0.3197(5) 0.3463(5) 0.0435(19) Uani 1 1 d .
H93 H -0.0434 -0.3264 0.3606 0.052 Uiso 1 1 calc R
C94 C -0.0999(3) -0.3695(5) 0.2941(5) 0.0420(19) Uani 1 1 d .
H94 H -0.0784 -0.4072 0.2718 0.050 Uiso 1 1 calc R

loop_
_atom_site_aniso_label
_atom_site_aniso_U_11
_atom_site_aniso_U_22
_atom_site_aniso_U_33
_atom_site_aniso_U_23
_atom_site_aniso_U_13
_atom_site_aniso_U_12
P3 0.0218(8) 0.0311(10) 0.0351(12) 0.0037(7) -0.0007(8) -0.0031(6)
F1 0.043(2) 0.048(3) 0.060(3) 0.001(2) -0.006(2) -0.021(2)
F2 0.031(2) 0.030(2) 0.083(4) 0.003(2) 0.001(2) -0.0098(17)
F3 0.032(2) 0.054(3) 0.088(4) 0.024(3) 0.007(3) 0.011(2)
F4 0.050(3) 0.052(3) 0.040(3) -0.010(2) 0.006(2) -0.007(2)
F5 0.038(2) 0.042(2) 0.051(3) 0.006(2) -0.001(2) 0.0102(18)
F6 0.049(3) 0.102(5) 0.033(3) 0.013(3) -0.002(3) -0.009(3)
P53 0.0241(8) 0.0374(10) 0.0278(11) -0.0034(8) 0.0030(7) -0.0068(7)
F51 0.047(3) 0.083(4) 0.071(4) -0.029(3) 0.013(3) -0.041(3)
F52 0.037(2) 0.042(2) 0.061(3) 0.003(2) 0.010(2) -0.0142(19)
F53 0.045(3) 0.049(3) 0.027(3) -0.0008(19) 0.005(2) -0.0002(19)
F54 0.036(2) 0.072(3) 0.054(3) 0.007(3) 0.003(2) 0.018(2)
F55 0.047(3) 0.106(5) 0.027(3) -0.001(3) 0.001(2) -0.002(3)
F56 0.054(3) 0.034(2) 0.060(3) -0.002(2) 0.018(3) 0.008(2)
Fe1 0.0205(4) 0.0231(4) 0.0226(5) -0.0008(4) 0.0002(4) 0.0014(3)
Fe51 0.0225(4) 0.0207(4) 0.0205(5) 0.0002(3) 0.0009(4) -0.0015(3)
P1 0.0244(7) 0.0228(8) 0.0306(9) 0.0018(7) 0.0013(7) 0.0004(6)
P2 0.0252(8) 0.0224(8) 0.0288(9) -0.0017(7) -0.0005(7) 0.0002(6)
P51 0.0260(8) 0.0213(7) 0.0293(9) -0.0010(7) 0.0006(7) 0.0013(6)
P52 0.0356(8) 0.0226(8) 0.0283(9) 0.0030(7) 0.0050(7) 0.0023(7)
C1 0.025(3) 0.035(4) 0.034(4) 0.004(3) 0.013(3) 0.000(3)
C2 0.025(3) 0.035(4) 0.029(4) -0.006(3) 0.006(3) -0.007(3)
C3 0.024(3) 0.041(4) 0.032(4) -0.005(3) 0.006(3) -0.003(3)
C4 0.031(3) 0.033(4) 0.027(4) 0.004(3) 0.014(3) 0.009(3)
C5 0.031(3) 0.032(4) 0.028(4) -0.003(3) 0.006(3) -0.004(3)
C6 0.043(4) 0.054(5) 0.026(4) 0.013(4) 0.007(3) 0.005(3)
C7 0.052(5) 0.037(4) 0.050(5) 0.001(4) 0.016(4) -0.014(4)
C8 0.026(3) 0.060(5) 0.035(4) 0.000(4) -0.001(3) -0.003(3)
C9 0.037(4) 0.035(4) 0.047(5) 0.001(3) 0.006(3) 0.010(3)
C10 0.036(4) 0.045(4) 0.029(4) -0.008(3) 0.003(3) -0.003(3)
C11 0.029(3) 0.031(4) 0.040(4) 0.000(3) 0.020(3) 0.005(3)
C12 0.028(3) 0.025(3) 0.028(4) -0.002(3) 0.001(3) 0.005(3)
C13 0.037(3) 0.025(3) 0.024(3) 0.003(3) 0.000(3) 0.004(3)
C14 0.039(4) 0.036(4) 0.033(4) 0.009(3) 0.001(3) 0.008(3)
C15 0.051(5) 0.040(4) 0.047(5) 0.002(4) -0.007(4) 0.004(4)
C16 0.050(5) 0.057(5) 0.043(5) 0.007(4) 0.001(4) 0.022(4)
C17 0.041(4) 0.052(5) 0.022(4) 0.011(3) 0.007(3) 0.005(3)
C18 0.033(3) 0.037(4) 0.034(4) 0.007(3) -0.004(3) 0.000(3)
C19 0.038(4) 0.027(3) 0.027(3) 0.006(3) 0.001(3) -0.005(3)
C20 0.037(3) 0.026(3) 0.039(4) 0.003(3) -0.001(3) 0.001(3)
C21 0.052(4) 0.028(4) 0.050(5) -0.005(3) 0.001(4) 0.003(3)
C22 0.065(5) 0.028(4) 0.046(5) 0.001(3) -0.003(4) -0.014(4)
C23 0.041(4) 0.049(5) 0.038(4) 0.000(4) -0.007(3) -0.010(4)
C24 0.039(4) 0.032(4) 0.037(4) 0.001(3) 0.006(4) 0.002(3)
C25 0.032(3) 0.022(3) 0.035(4) 0.001(3) -0.003(3) 0.000(3)
C26 0.031(3) 0.031(3) 0.035(4) 0.000(3) 0.002(3) -0.003(3)
C27 0.042(4) 0.043(4) 0.037(4) -0.006(4) -0.009(3) -0.005(3)
C28 0.038(4) 0.043(5) 0.048(6) 0.008(4) -0.015(4) -0.010(3)
C29 0.025(3) 0.050(5) 0.071(6) 0.011(5) -0.006(4) -0.002(3)
C30 0.027(3) 0.037(4) 0.058(5) -0.009(4) -0.003(3) -0.006(3)
C31 0.022(3) 0.021(3) 0.041(4) -0.003(3) 0.001(3) -0.001(2)
C32 0.041(4) 0.026(3) 0.040(4) -0.002(3) -0.008(3) 0.002(3)
C33 0.040(4) 0.028(4) 0.074(6) -0.003(4) -0.016(4) 0.000(3)
C34 0.041(4) 0.024(3) 0.073(6) 0.009(4) -0.001(4) 0.000(3)
C35 0.046(4) 0.029(4) 0.049(5) 0.003(3) 0.003(4) 0.005(3)
C36 0.035(4) 0.032(4) 0.037(4) 0.004(3) 0.004(3) 0.002(3)
C37 0.025(3) 0.029(3) 0.034(4) -0.003(3) 0.001(3) 0.000(3)
C38 0.027(3) 0.031(4) 0.034(4) 0.006(3) 0.003(3) -0.001(3)
C39 0.034(3) 0.024(3) 0.027(4) 0.001(3) 0.000(3) 0.001(3)
C40 0.031(3) 0.037(4) 0.030(4) 0.001(3) -0.001(3) 0.001(3)
C41 0.042(4) 0.041(4) 0.031(4) -0.005(3) -0.002(3) 0.008(3)
C42 0.055(5) 0.028(4) 0.036(4) 0.000(3) -0.008(4) -0.001(3)
C43 0.032(3) 0.035(4) 0.039(4) -0.002(3) -0.010(3) -0.005(3)
C44 0.032(3) 0.029(3) 0.031(4) -0.002(3) -0.004(3) 0.002(3)
C51 0.032(3) 0.025(3) 0.021(3) 0.004(3) 0.007(3) 0.000(3)
C52 0.022(3) 0.028(3) 0.020(3) -0.004(3) 0.002(3) 0.005(2)
C53 0.024(3) 0.030(4) 0.036(4) 0.005(3) 0.006(3) 0.003(3)
C54 0.022(3) 0.045(4) 0.025(4) -0.002(3) 0.002(3) -0.008(3)
C55 0.034(3) 0.029(3) 0.032(4) 0.007(3) 0.012(3) -0.007(3)
C56 0.049(4) 0.037(4) 0.030(4) 0.013(3) 0.008(3) 0.012(3)
C57 0.037(4) 0.040(4) 0.032(4) -0.013(3) 0.008(3) -0.006(3)
C58 0.034(4) 0.037(4) 0.047(5) 0.004(3) 0.010(3) 0.016(3)
C59 0.024(3) 0.049(4) 0.043(5) -0.001(4) 0.002(3) -0.001(3)
C60 0.051(4) 0.027(4) 0.042(4) 0.005(3) 0.004(4) -0.005(3)
C61 0.029(3) 0.027(3) 0.027(4) 0.002(3) 0.015(3) 0.004(3)
C62 0.043(4) 0.034(4) 0.028(4) 0.004(3) 0.012(3) 0.006(3)
C63 0.031(3) 0.021(3) 0.031(4) -0.003(3) 0.008(3) -0.003(2)
C64 0.037(4) 0.024(3) 0.043(4) 0.003(3) -0.007(3) 0.001(3)
C65 0.043(4) 0.028(4) 0.047(5) -0.010(3) -0.015(4) -0.004(3)
C66 0.036(3) 0.024(3) 0.055(5) -0.010(3) -0.003(3) -0.001(3)
C67 0.038(4) 0.028(4) 0.042(4) 0.003(3) -0.004(3) 0.000(3)
C68 0.034(3) 0.027(3) 0.040(4) -0.004(3) 0.000(3) 0.003(3)
C69 0.031(3) 0.026(3) 0.032(4) 0.003(3) 0.002(3) -0.001(3)
C70 0.036(4) 0.038(4) 0.055(5) -0.002(4) -0.001(4) -0.001(3)
C71 0.038(4) 0.042(5) 0.079(7) -0.004(5) -0.006(4) 0.002(4)
C72 0.035(4) 0.050(5) 0.056(6) 0.009(4) -0.023(4) -0.012(3)
C73 0.052(5) 0.057(5) 0.045(5) -0.003(4) -0.018(4) -0.005(4)
C74 0.028(3) 0.038(4) 0.037(4) -0.001(3) -0.005(3) -0.001(3)
C75 0.039(4) 0.022(3) 0.025(4) -0.002(3) 0.013(3) -0.002(3)
C76 0.039(4) 0.038(4) 0.031(4) 0.004(3) 0.003(3) -0.004(3)
C77 0.044(4) 0.053(5) 0.043(5) 0.001(4) 0.004(4) -0.019(4)
C78 0.075(6) 0.032(4) 0.062(6) -0.015(4) 0.028(5) -0.016(4)
C79 0.058(5) 0.035(4) 0.051(5) -0.008(4) 0.014(4) 0.004(4)
C80 0.044(4) 0.030(3) 0.042(4) 0.001(3) 0.008(4) 0.000(3)
C81 0.054(4) 0.023(3) 0.032(4) -0.001(3) 0.003(3) 0.009(3)
C82 0.064(5) 0.039(4) 0.035(4) 0.006(3) 0.007(4) 0.001(4)
C83 0.103(8) 0.044(5) 0.037(5) 0.015(4) 0.015(5) 0.021(5)
C84 0.085(7) 0.051(5) 0.038(5) 0.005(4) 0.004(5) 0.023(5)
C85 0.063(5) 0.054(5) 0.031(4) -0.001(4) -0.005(4) 0.017(4)
C86 0.048(4) 0.045(4) 0.032(4) -0.005(3) 0.005(4) 0.013(4)
C87 0.027(3) 0.029(4) 0.032(4) 0.001(3) 0.001(3) 0.003(3)
C88 0.034(3) 0.026(3) 0.032(4) 0.005(3) 0.000(3) 0.004(3)
C89 0.033(3) 0.023(3) 0.034(4) 0.000(3) -0.001(3) -0.002(3)
C90 0.032(3) 0.040(4) 0.028(4) -0.002(3) 0.002(3) 0.000(3)
C91 0.033(4) 0.035(4) 0.040(4) -0.006(3) 0.007(3) 0.009(3)
C92 0.037(4) 0.041(4) 0.045(5) -0.016(4) -0.008(3) 0.002(3)
C93 0.031(4) 0.051(5) 0.048(5) -0.016(4) -0.011(3) 0.003(3)
C94 0.038(4) 0.041(4) 0.047(5) -0.015(4) -0.003(4) 0.011(3)

loop_
_atom_type_symbol
_atom_type_description
_atom_type_scat_dispersion_real
_atom_type_scat_dispersion_imag
_atom_type_scat_source
C C 0.0033 0.0016 'International Tables Vol C Tables 4.2.6.8 and 6.1.1.4'
H H 0.0000 0.0000 'International Tables Vol C Tables 4.2.6.8 and 6.1.1.4'
F F 0.0171 0.0103 'International Tables Vol C Tables 4.2.6.8 and 6.1.1.4'
P P 0.1023 0.0942 'International Tables Vol C Tables 4.2.6.8 and 6.1.1.4'
Fe Fe 0.3463 0.8444 'International Tables Vol C Tables 4.2.6.8 and 6.1.1.4'

loop_
_geom_angle_atom_site_label_1
_geom_angle_atom_site_label_2
_geom_angle_atom_site_label_3
_geom_angle
F6 P3 F3 90.7(3)
F6 P3 F1 90.9(3)
F3 P3 F1 90.2(3)
F6 P3 F5 90.0(3)
F3 P3 F5 179.2(4)
F1 P3 F5 89.8(2)
F6 P3 F2 90.3(3)
F3 P3 F2 90.1(3)
F1 P3 F2 178.8(3)
F5 P3 F2 89.8(2)
F6 P3 F4 179.7(3)
F3 P3 F4 89.6(3)
F1 P3 F4 89.1(3)
F5 P3 F4 89.6(3)
F2 P3 F4 89.7(3)
F51 P53 F55 90.6(3)
F51 P53 F52 178.6(3)
F55 P53 F52 89.9(3)
F51 P53 F56 91.5(3)
F55 P53 F56 89.7(3)
F52 P53 F56 89.7(3)
F51 P53 F53 89.8(3)
F55 P53 F53 179.6(3)
F52 P53 F53 89.8(3)
F56 P53 F53 90.2(3)
F51 P53 F54 89.7(3)
F55 P53 F54 90.6(3)
F52 P53 F54 89.0(3)
F56 P53 F54 178.7(3)
F53 P53 F54 89.5(3)
C37 Fe1 C3 87.9(3)
C37 Fe1 C4 117.8(3)
C3 Fe1 C4 38.1(3)
C37 Fe1 C2 93.8(3)
C3 Fe1 C2 39.1(3)
C4 Fe1 C2 64.7(3)
C37 Fe1 C1 129.7(3)
C3 Fe1 C1 64.3(3)
C4 Fe1 C1 64.0(3)
C2 Fe1 C1 38.4(3)
C37 Fe1 C5 152.5(3)
C3 Fe1 C5 64.7(3)
C4 Fe1 C5 38.9(3)
C2 Fe1 C5 64.7(3)
C1 Fe1 C5 38.1(3)
C37 Fe1 P1 90.6(2)
C3 Fe1 P1 128.2(2)
C4 Fe1 P1 101.70(19)
C2 Fe1 P1 166.2(2)
C1 Fe1 P1 139.7(2)
C5 Fe1 P1 106.7(2)
C37 Fe1 P2 86.3(2)
C3 Fe1 P2 146.6(2)
C4 Fe1 P2 154.7(2)
C2 Fe1 P2 108.7(2)
C1 Fe1 P2 95.18(19)
C5 Fe1 P2 115.8(2)
P1 Fe1 P2 84.71(7)
C87 Fe51 C54 88.4(3)
C87 Fe51 C53 118.6(3)
C54 Fe51 C53 39.9(3)
C87 Fe51 C55 94.9(3)
C54 Fe51 C55 39.2(3)
C53 Fe51 C55 66.4(3)
C87 Fe51 C51 131.1(3)
C54 Fe51 C51 64.5(3)
C53 Fe51 C51 64.9(3)
C55 Fe51 C51 38.5(3)
C87 Fe51 C52 153.9(3)
C54 Fe51 C52 65.6(3)
C53 Fe51 C52 39.2(3)
C55 Fe51 C52 65.4(3)
C51 Fe51 C52 38.3(3)
C87 Fe51 P52 89.2(2)
C54 Fe51 P52 129.8(2)
C53 Fe51 P52 101.52(19)
C55 Fe51 P52 167.8(2)
C51 Fe51 P52 139.58(19)
C52 Fe51 P52 106.89(18)
C87 Fe51 P51 85.8(2)
C54 Fe51 P51 146.5(2)
C53 Fe51 P51 155.0(2)
C55 Fe51 P51 108.6(2)
C51 Fe51 P51 95.44(18)
C52 Fe51 P51 115.84(18)
P52 Fe51 P51 83.18(7)
C13 P1 C19 101.5(3)
C13 P1 C11 105.7(4)
C19 P1 C11 104.5(3)
C13 P1 Fe1 117.2(2)
C19 P1 Fe1 117.9(2)
C11 P1 Fe1 108.7(2)
C31 P2 C25 103.0(3)
C31 P2 C12 105.5(3)
C25 P2 C12 103.2(3)
C31 P2 Fe1 116.6(2)
C25 P2 Fe1 121.3(2)
C12 P2 Fe1 105.4(2)
C69 P51 C63 103.8(3)
C69 P51 C61 103.2(3)
C63 P51 C61 104.4(3)
C69 P51 Fe51 120.7(2)
C63 P51 Fe51 117.9(2)
C61 P51 Fe51 104.7(2)
C81 P52 C75 101.0(3)
C81 P52 C62 104.2(4)
C75 P52 C62 105.4(3)
C81 P52 Fe51 117.5(3)
C75 P52 Fe51 117.9(2)
C62 P52 Fe51 109.4(2)
C2 C1 C5 108.8(6)
C2 C1 C6 123.5(7)
C5 C1 C6 126.7(7)
C2 C1 Fe1 69.0(4)
C5 C1 Fe1 71.0(4)
C6 C1 Fe1 134.8(5)
C1 C2 C3 107.3(6)
C1 C2 C7 125.8(7)
C3 C2 C7 126.7(7)
C1 C2 Fe1 72.7(4)
C3 C2 Fe1 69.9(4)
C7 C2 Fe1 126.7(5)
C4 C3 C2 108.4(6)
C4 C3 C8 126.9(7)
C2 C3 C8 124.2(7)
C4 C3 Fe1 71.1(4)
C2 C3 Fe1 71.1(4)
C8 C3 Fe1 129.9(5)
C3 C4 C5 109.3(6)
C3 C4 C9 123.9(7)
C5 C4 C9 125.6(7)
C3 C4 Fe1 70.7(4)
C5 C4 Fe1 72.8(4)
C9 C4 Fe1 132.2(5)
C1 C5 C4 106.1(6)
C1 C5 C10 127.7(7)
C4 C5 C10 125.0(7)
C1 C5 Fe1 70.9(4)
C4 C5 Fe1 68.3(4)
C10 C5 Fe1 135.2(5)
C1 C6 H6A 109.5
C1 C6 H6B 109.5
H6A C6 H6B 109.5
C1 C6 H6C 109.5
H6A C6 H6C 109.5
H6B C6 H6C 109.5
C2 C7 H7A 109.5
C2 C7 H7B 109.5
H7A C7 H7B 109.5
C2 C7 H7C 109.5
H7A C7 H7C 109.5
H7B C7 H7C 109.5
C3 C8 H8A 109.5
C3 C8 H8B 109.5
H8A C8 H8B 109.5
C3 C8 H8C 109.5
H8A C8 H8C 109.5
H8B C8 H8C 109.5
C4 C9 H9A 109.5
C4 C9 H9B 109.5
H9A C9 H9B 109.5
C4 C9 H9C 109.5
H9A C9 H9C 109.5
H9B C9 H9C 109.5
C5 C10 H10A 109.5
C5 C10 H10B 109.5
H10A C10 H10B 109.5
C5 C10 H10C 109.5
H10A C10 H10C 109.5
H10B C10 H10C 109.5
C12 C11 P1 112.5(4)
C12 C11 H11A 109.1
P1 C11 H11A 109.1
C12 C11 H11B 109.1
P1 C11 H11B 109.1
H11A C11 H11B 107.8
C11 C12 P2 107.3(5)
C11 C12 H12A 110.2
P2 C12 H12A 110.2
C11 C12 H12B 110.2
P2 C12 H12B 110.2
H12A C12 H12B 108.5
C14 C13 C18 118.1(6)
C14 C13 P1 122.5(5)
C18 C13 P1 119.4(5)
C13 C14 C15 121.0(7)
C13 C14 H14 119.5
C15 C14 H14 119.5
C16 C15 C14 118.7(8)
C16 C15 H15 120.7
C14 C15 H15 120.7
C17 C16 C15 119.6(8)
C17 C16 H16 120.2
C15 C16 H16 120.2
C18 C17 C16 121.4(8)
C18 C17 H17 119.3
C16 C17 H17 119.3
C17 C18 C13 121.2(7)
C17 C18 H18 119.4
C13 C18 H18 119.4
C24 C19 C20 119.3(7)
C24 C19 P1 121.4(5)
C20 C19 P1 119.1(5)
C21 C20 C19 120.9(7)
C21 C20 H20 119.6
C19 C20 H20 119.6
C20 C21 C22 119.8(7)
C20 C21 H21 120.1
C22 C21 H21 120.1
C23 C22 C21 119.1(8)
C23 C22 H22 120.4
C21 C22 H22 120.4
C22 C23 C24 121.5(7)
C22 C23 H23 119.3
C24 C23 H23 119.3
C19 C24 C23 119.4(7)
C19 C24 H24 120.3
C23 C24 H24 120.3
C26 C25 C30 118.7(7)
C26 C25 P2 121.1(5)
C30 C25 P2 120.2(6)
C25 C26 C27 121.6(7)
C25 C26 H26 119.2
C27 C26 H26 119.2
C28 C27 C26 120.2(8)
C28 C27 H27 119.9
C26 C27 H27 119.9
C27 C28 C29 119.3(8)
C27 C28 H28 120.4
C29 C28 H28 120.4
C28 C29 C30 120.5(7)
C28 C29 H29 119.7
C30 C29 H29 119.7
C29 C30 C25 119.7(8)
C29 C30 H30 120.1
C25 C30 H30 120.1
C32 C31 C36 118.4(6)
C32 C31 P2 120.9(6)
C36 C31 P2 120.6(6)
C31 C32 C33 120.9(7)
C31 C32 H32 119.5
C33 C32 H32 119.5
C34 C33 C32 119.6(8)
C34 C33 H33 120.2
C32 C33 H33 120.2
C33 C34 C35 121.0(7)
C33 C34 H34 119.5
C35 C34 H34 119.5
C34 C35 C36 118.7(8)
C34 C35 H35 120.6
C36 C35 H35 120.6
C35 C36 C31 121.3(8)
C35 C36 H36 119.4
C31 C36 H36 119.4
C38 C37 Fe1 174.5(6)
C37 C38 C39 175.2(7)
C40 C39 C44 119.4(7)
C40 C39 C38 120.3(6)
C44 C39 C38 120.2(6)
C41 C40 C39 119.9(7)
C41 C40 H40 120.1
C39 C40 H40 120.1
C40 C41 C42 120.9(7)
C40 C41 H41 119.6
C42 C41 H41 119.6
C43 C42 C41 119.4(7)
C43 C42 H42 120.3
C41 C42 H42 120.3
C44 C43 C42 120.2(7)
C44 C43 H43 119.9
C42 C43 H43 119.9
C43 C44 C39 120.2(6)
C43 C44 H44 119.9
C39 C44 H44 119.9
C55 C51 C52 109.5(6)
C55 C51 C56 124.8(6)
C52 C51 C56 125.2(6)
C55 C51 Fe51 68.6(4)
C52 C51 Fe51 71.0(3)
C56 C51 Fe51 133.1(5)
C51 C52 C53 106.9(5)
C51 C52 C57 127.3(6)
C53 C52 C57 125.0(6)
C51 C52 Fe51 70.8(3)
C53 C52 Fe51 68.0(4)
C57 C52 Fe51 134.0(5)
C54 C53 C52 107.3(6)
C54 C53 C58 125.7(7)
C52 C53 C58 125.6(7)
C54 C53 Fe51 69.5(4)
C52 C53 Fe51 72.8(4)
C58 C53 Fe51 133.7(5)
C55 C54 C53 108.8(6)
C55 C54 C59 125.4(6)
C53 C54 C59 125.4(7)
C55 C54 Fe51 71.2(4)
C53 C54 Fe51 70.7(4)
C59 C54 Fe51 129.4(6)
C54 C55 C51 107.4(6)
C54 C55 C60 126.1(7)
C51 C55 C60 126.3(7)
C54 C55 Fe51 69.6(4)
C51 C55 Fe51 72.9(4)
C60 C55 Fe51 126.0(5)
C51 C56 H56A 109.5
C51 C56 H56B 109.5
H56A C56 H56B 109.5
C51 C56 H56C 109.5
H56A C56 H56C 109.5
H56B C56 H56C 109.5
C52 C57 H57A 109.5
C52 C57 H57B 109.5
H57A C57 H57B 109.5
C52 C57 H57C 109.5
H57A C57 H57C 109.5
H57B C57 H57C 109.5
C53 C58 H58A 109.5
C53 C58 H58B 109.5
H58A C58 H58B 109.5
C53 C58 H58C 109.5
H58A C58 H58C 109.5
H58B C58 H58C 109.5
C54 C59 H59A 109.5
C54 C59 H59B 109.5
H59A C59 H59B 109.5
C54 C59 H59C 109.5
H59A C59 H59C 109.5
H59B C59 H59C 109.5
C55 C60 H60A 109.5
C55 C60 H60B 109.5
H60A C60 H60B 109.5
C55 C60 H60C 109.5
H60A C60 H60C 109.5
H60B C60 H60C 109.5
C62 C61 P51 108.1(5)
C62 C61 H61A 110.1
P51 C61 H61A 110.1
C62 C61 H61B 110.1
P51 C61 H61B 110.1
H61A C61 H61B 108.4
C61 C62 P52 111.7(5)
C61 C62 H62A 109.3
P52 C62 H62A 109.3
C61 C62 H62B 109.3
P52 C62 H62B 109.3
H62A C62 H62B 107.9
C68 C63 C64 119.4(6)
C68 C63 P51 120.1(5)
C64 C63 P51 120.5(6)
C63 C64 C65 120.5(7)
C63 C64 H64 119.8
C65 C64 H64 119.8
C66 C65 C64 120.3(7)
C66 C65 H65 119.9
C64 C65 H65 119.9
C65 C66 C67 120.2(6)
C65 C66 H66 119.9
C67 C66 H66 119.9
C66 C67 C68 119.6(7)
C66 C67 H67 120.2
C68 C67 H67 120.2
C63 C68 C67 120.0(7)
C63 C68 H68 120.0
C67 C68 H68 120.0
C74 C69 C70 118.6(7)
C74 C69 P51 120.3(5)
C70 C69 P51 121.1(6)
C71 C70 C69 121.0(8)
C71 C70 H70 119.5
C69 C70 H70 119.5
C70 C71 C72 120.7(8)
C70 C71 H71 119.7
C72 C71 H71 119.7
C71 C72 C73 120.0(8)
C71 C72 H72 120.0
C73 C72 H72 120.0
C72 C73 C74 119.1(9)
C72 C73 H73 120.5
C74 C73 H73 120.5
C69 C74 C73 120.6(7)
C69 C74 H74 119.7
C73 C74 H74 119.7
C76 C75 C80 119.6(7)
C76 C75 P52 122.1(5)
C80 C75 P52 118.1(6)
C75 C76 C77 120.1(7)
C75 C76 H76 119.9
C77 C76 H76 119.9
C78 C77 C76 120.9(8)
C78 C77 H77 119.5
C76 C77 H77 119.5
C77 C78 C79 120.1(8)
C77 C78 H78 119.9
C79 C78 H78 119.9
C80 C79 C78 118.9(8)
C80 C79 H79 120.5
C78 C79 H79 120.5
C79 C80 C75 120.2(8)
C79 C80 H80 119.9
C75 C80 H80 119.9
C86 C81 C82 119.9(7)
C86 C81 P52 121.7(6)
C82 C81 P52 118.4(6)
C83 C82 C81 119.4(9)
C83 C82 H82 120.3
C81 C82 H82 120.3
C84 C83 C82 120.9(9)
C84 C83 H83 119.5
C82 C83 H83 119.5
C83 C84 C85 119.1(9)
C83 C84 H84 120.5
C85 C84 H84 120.5
C84 C85 C86 120.7(9)
C84 C85 H85 119.6
C86 C85 H85 119.6
C81 C86 C85 119.9(8)
C81 C86 H86 120.1
C85 C86 H86 120.1
C88 C87 Fe51 171.0(6)
C87 C88 C89 176.2(8)
C94 C89 C90 118.6(7)
C94 C89 C88 121.8(7)
C90 C89 C88 119.5(6)
C91 C90 C89 121.0(6)
C91 C90 H90 119.5
C89 C90 H90 119.5
C90 C91 C92 119.3(7)
C90 C91 H91 120.4
C92 C91 H91 120.4
C93 C92 C91 120.3(7)
C93 C92 H92 119.9
C91 C92 H92 119.9
C92 C93 C94 119.9(7)
C92 C93 H93 120.0
C94 C93 H93 120.0
C89 C94 C93 120.7(7)
C89 C94 H94 119.6
C93 C94 H94 119.6

loop_
_geom_bond_atom_site_label_1
_geom_bond_atom_site_label_2
_geom_bond_distance
P3 F6 1.579(6)
P3 F3 1.584(5)
P3 F1 1.598(4)
P3 F5 1.599(4)
P3 F2 1.602(4)
P3 F4 1.607(6)
P53 F51 1.587(5)
P53 F55 1.591(6)
P53 F52 1.586(4)
P53 F56 1.588(5)
P53 F53 1.603(5)
P53 F54 1.611(5)
Fe1 C37 1.852(7)
Fe1 C3 2.125(7)
Fe1 C4 2.130(6)
Fe1 C2 2.140(7)
Fe1 C1 2.188(8)
Fe1 C5 2.189(7)
Fe1 P1 2.2266(19)
Fe1 P2 2.2453(18)
Fe51 C87 1.919(7)
Fe51 C54 2.106(7)
Fe51 C53 2.122(7)
Fe51 C55 2.127(6)
Fe51 C51 2.184(7)
Fe51 C52 2.187(7)
Fe51 P52 2.2535(19)
Fe51 P51 2.2599(18)
P1 C13 1.836(7)
P1 C19 1.835(7)
P1 C11 1.866(7)
P2 C31 1.826(6)
P2 C25 1.827(7)
P2 C12 1.835(7)
P51 C69 1.823(7)
P51 C63 1.836(6)
P51 C61 1.841(7)
P52 C81 1.838(8)
P52 C75 1.841(7)
P52 C62 1.860(7)
C1 C2 1.423(10)
C1 C5 1.427(11)
C1 C6 1.498(11)
C2 C3 1.426(11)
C2 C7 1.524(10)
C3 C4 1.390(10)
C3 C8 1.503(10)
C4 C5 1.439(10)
C4 C9 1.512(9)
C5 C10 1.490(10)
C6 H6A 0.9600
C6 H6B 0.9600
C6 H6C 0.9600
C7 H7A 0.9600
C7 H7B 0.9600
C7 H7C 0.9600
C8 H8A 0.9600
C8 H8B 0.9600
C8 H8C 0.9600
C9 H9A 0.9600
C9 H9B 0.9600
C9 H9C 0.9600
C10 H10A 0.9600
C10 H10B 0.9600
C10 H10C 0.9600
C11 C12 1.542(10)
C11 H11A 0.9700
C11 H11B 0.9700
C12 H12A 0.9700
C12 H12B 0.9700
C13 C14 1.376(10)
C13 C18 1.394(10)
C14 C15 1.420(11)
C14 H14 0.9300
C15 C16 1.392(12)
C15 H15 0.9300
C16 C17 1.364(12)
C16 H16 0.9300
C17 C18 1.365(10)
C17 H17 0.9300
C18 H18 0.9300
C19 C24 1.376(10)
C19 C20 1.398(9)
C20 C21 1.371(10)
C20 H20 0.9300
C21 C22 1.409(11)
C21 H21 0.9300
C22 C23 1.354(12)
C22 H22 0.9300
C23 C24 1.405(11)
C23 H23 0.9300
C24 H24 0.9300
C25 C26 1.367(11)
C25 C30 1.399(10)
C26 C27 1.388(11)
C26 H26 0.9300
C27 C28 1.365(12)
C27 H27 0.9300
C28 C29 1.393(13)
C28 H28 0.9300
C29 C30 1.390(11)
C29 H29 0.9300
C30 H30 0.9300
C31 C32 1.376(10)
C31 C36 1.408(11)
C32 C33 1.405(10)
C32 H32 0.9300
C33 C34 1.379(12)
C33 H33 0.9300
C34 C35 1.385(13)
C34 H34 0.9300
C35 C36 1.397(10)
C35 H35 0.9300
C36 H36 0.9300
C37 C38 1.262(10)
C38 C39 1.425(10)
C39 C40 1.396(10)
C39 C44 1.406(9)
C40 C41 1.363(11)
C40 H40 0.9300
C41 C42 1.402(11)
C41 H41 0.9300
C42 C43 1.384(11)
C42 H42 0.9300
C43 C44 1.375(10)
C43 H43 0.9300
C44 H44 0.9300
C51 C55 1.423(10)
C51 C52 1.432(10)
C51 C56 1.495(10)
C52 C53 1.445(10)
C52 C57 1.487(10)
C53 C54 1.442(10)
C53 C58 1.473(9)
C54 C55 1.419(10)
C54 C59 1.501(10)
C55 C60 1.485(10)
C56 H56A 0.9600
C56 H56B 0.9600
C56 H56C 0.9600
C57 H57A 0.9600
C57 H57B 0.9600
C57 H57C 0.9600
C58 H58A 0.9600
C58 H58B 0.9600
C58 H58C 0.9600
C59 H59A 0.9600
C59 H59B 0.9600
C59 H59C 0.9600
C60 H60A 0.9600
C60 H60B 0.9600
C60 H60C 0.9600
C61 C62 1.518(10)
C61 H61A 0.9700
C61 H61B 0.9700
C62 H62A 0.9700
C62 H62B 0.9700
C63 C68 1.383(11)
C63 C64 1.383(10)
C64 C65 1.393(9)
C64 H64 0.9300
C65 C66 1.370(11)
C65 H65 0.9300
C66 C67 1.382(11)
C66 H66 0.9300
C67 C68 1.410(10)
C67 H67 0.9300
C68 H68 0.9300
C69 C74 1.371(11)
C69 C70 1.397(10)
C70 C71 1.371(12)
C70 H70 0.9300
C71 C72 1.369(14)
C71 H71 0.9300
C72 C73 1.384(13)
C72 H72 0.9300
C73 C74 1.419(11)
C73 H73 0.9300
C74 H74 0.9300
C75 C76 1.378(10)
C75 C80 1.401(9)
C76 C77 1.383(11)
C76 H76 0.9300
C77 C78 1.370(12)
C77 H77 0.9300
C78 C79 1.401(14)
C78 H78 0.9300
C79 C80 1.395(11)
C79 H79 0.9300
C80 H80 0.9300
C81 C86 1.372(11)
C81 C82 1.407(10)
C82 C83 1.386(12)
C82 H82 0.9300
C83 C84 1.379(15)
C83 H83 0.9300
C84 C85 1.391(14)
C84 H84 0.9300
C85 C86 1.393(12)
C85 H85 0.9300
C86 H86 0.9300
C87 C88 1.207(10)
C88 C89 1.438(10)
C89 C94 1.360(10)
C89 C90 1.412(10)
C90 C91 1.373(10)
C90 H90 0.9300
C91 C92 1.385(10)
C91 H91 0.9300
C92 C93 1.375(11)
C92 H92 0.9300
C93 C94 1.396(11)
C93 H93 0.9300
C94 H94 0.9300

loop_
_geom_torsion_atom_site_label_1
_geom_torsion_atom_site_label_2
_geom_torsion_atom_site_label_3
_geom_torsion_atom_site_label_4
_geom_torsion
C37 Fe1 P1 C13 50.7(3)
C3 Fe1 P1 C13 -37.1(4)
C4 Fe1 P1 C13 -67.9(3)
C2 Fe1 P1 C13 -57.9(9)
C1 Fe1 P1 C13 -131.4(4)
C5 Fe1 P1 C13 -107.7(3)
P2 Fe1 P1 C13 136.9(3)
C37 Fe1 P1 C19 172.4(3)
C3 Fe1 P1 C19 84.6(4)
C4 Fe1 P1 C19 53.8(3)
C2 Fe1 P1 C19 63.8(9)
C1 Fe1 P1 C19 -9.7(4)
C5 Fe1 P1 C19 14.0(3)
P2 Fe1 P1 C19 -101.4(3)
C37 Fe1 P1 C11 -69.0(3)
C3 Fe1 P1 C11 -156.8(4)
C4 Fe1 P1 C11 172.5(4)
C2 Fe1 P1 C11 -177.5(9)
C1 Fe1 P1 C11 109.0(4)
C5 Fe1 P1 C11 132.6(4)
P2 Fe1 P1 C11 17.2(3)
C37 Fe1 P2 C31 -61.4(4)
C3 Fe1 P2 C31 19.1(5)
C4 Fe1 P2 C31 101.4(5)
C2 Fe1 P2 C31 31.4(4)
C1 Fe1 P2 C31 68.2(4)
C5 Fe1 P2 C31 101.6(4)
P1 Fe1 P2 C31 -152.3(3)
C37 Fe1 P2 C25 171.7(4)
C3 Fe1 P2 C25 -107.8(5)
C4 Fe1 P2 C25 -25.5(5)
C2 Fe1 P2 C25 -95.5(3)
C1 Fe1 P2 C25 -58.7(3)
C5 Fe1 P2 C25 -25.3(3)
P1 Fe1 P2 C25 80.8(3)
C37 Fe1 P2 C12 55.3(3)
C3 Fe1 P2 C12 135.7(4)
C4 Fe1 P2 C12 -142.0(5)
C2 Fe1 P2 C12 148.0(3)
C1 Fe1 P2 C12 -175.2(3)
C5 Fe1 P2 C12 -141.7(3)
P1 Fe1 P2 C12 -35.7(2)
C87 Fe51 P51 C69 -168.4(3)
C54 Fe51 P51 C69 111.0(5)
C53 Fe51 P51 C69 23.9(5)
C55 Fe51 P51 C69 97.8(3)
C51 Fe51 P51 C69 60.6(3)
C52 Fe51 P51 C69 26.8(3)
P52 Fe51 P51 C69 -78.7(3)
C87 Fe51 P51 C63 62.6(4)
C54 Fe51 P51 C63 -18.0(5)
C53 Fe51 P51 C63 -105.0(5)
C55 Fe51 P51 C63 -31.2(4)
C51 Fe51 P51 C63 -68.4(3)
C52 Fe51 P51 C63 -102.2(3)
P52 Fe51 P51 C63 152.3(3)
C87 Fe51 P51 C61 -52.9(3)
C54 Fe51 P51 C61 -133.5(5)
C53 Fe51 P51 C61 139.5(5)
C55 Fe51 P51 C61 -146.7(3)
C51 Fe51 P51 C61 176.2(3)
C52 Fe51 P51 C61 142.3(3)
P52 Fe51 P51 C61 36.8(2)
C87 Fe51 P52 C81 -51.3(3)
C54 Fe51 P52 C81 35.9(4)
C53 Fe51 P52 C81 67.8(3)
C55 Fe51 P52 C81 58.7(11)
C51 Fe51 P52 C81 132.5(4)
C52 Fe51 P52 C81 107.9(3)
P51 Fe51 P52 C81 -137.2(3)
C87 Fe51 P52 C75 -172.6(3)
C54 Fe51 P52 C75 -85.4(4)
C53 Fe51 P52 C75 -53.5(3)
C55 Fe51 P52 C75 -62.6(11)
C51 Fe51 P52 C75 11.2(4)
C52 Fe51 P52 C75 -13.4(3)
P51 Fe51 P52 C75 101.6(3)
C87 Fe51 P52 C62 67.1(3)
C54 Fe51 P52 C62 154.3(4)
C53 Fe51 P52 C62 -173.8(4)
C55 Fe51 P52 C62 177.1(11)
C51 Fe51 P52 C62 -109.1(4)
C52 Fe51 P52 C62 -133.7(4)
P51 Fe51 P52 C62 -18.7(3)
C37 Fe1 C1 C2 -24.3(5)
C3 Fe1 C1 C2 38.7(4)
C4 Fe1 C1 C2 81.3(4)
C5 Fe1 C1 C2 119.8(6)
P1 Fe1 C1 C2 158.3(3)
P2 Fe1 C1 C2 -113.8(4)
C37 Fe1 C1 C5 -144.1(4)
C3 Fe1 C1 C5 -81.1(4)
C4 Fe1 C1 C5 -38.5(4)
C2 Fe1 C1 C5 -119.8(6)
P1 Fe1 C1 C5 38.5(5)
P2 Fe1 C1 C5 126.4(3)
C37 Fe1 C1 C6 92.6(8)
C3 Fe1 C1 C6 155.6(9)
C4 Fe1 C1 C6 -161.8(9)
C2 Fe1 C1 C6 116.9(9)
C5 Fe1 C1 C6 -123.3(9)
P1 Fe1 C1 C6 -84.8(8)
P2 Fe1 C1 C6 3.1(8)
C5 C1 C2 C3 -1.6(8)
C6 C1 C2 C3 167.7(7)
Fe1 C1 C2 C3 -61.6(5)
C5 C1 C2 C7 -176.7(7)
C6 C1 C2 C7 -7.5(11)
Fe1 C1 C2 C7 123.2(7)
C5 C1 C2 Fe1 60.1(5)
C6 C1 C2 Fe1 -130.7(7)
C37 Fe1 C2 C1 161.5(4)
C3 Fe1 C2 C1 -116.6(6)
C4 Fe1 C2 C1 -79.5(4)
C5 Fe1 C2 C1 -36.3(4)
P1 Fe1 C2 C1 -90.3(9)
P2 Fe1 C2 C1 74.1(4)
C37 Fe1 C2 C3 -82.0(4)
C4 Fe1 C2 C3 37.1(4)
C1 Fe1 C2 C3 116.6(6)
C5 Fe1 C2 C3 80.3(4)
P1 Fe1 C2 C3 26.2(11)
P2 Fe1 C2 C3 -169.3(4)
C37 Fe1 C2 C7 39.4(7)
C3 Fe1 C2 C7 121.4(8)
C4 Fe1 C2 C7 158.4(8)
C1 Fe1 C2 C7 -122.1(8)
C5 Fe1 C2 C7 -158.4(8)
P1 Fe1 C2 C7 147.6(7)
P2 Fe1 C2 C7 -47.9(7)
C1 C2 C3 C4 1.8(8)
C7 C2 C3 C4 176.9(7)
Fe1 C2 C3 C4 -61.7(5)
C1 C2 C3 C8 -170.6(7)
C7 C2 C3 C8 4.5(12)
Fe1 C2 C3 C8 125.9(7)
C1 C2 C3 Fe1 63.4(5)
C7 C2 C3 Fe1 -121.4(8)
C37 Fe1 C3 C4 -143.3(5)
C2 Fe1 C3 C4 118.1(6)
C1 Fe1 C3 C4 80.0(5)
C5 Fe1 C3 C4 37.7(4)
P1 Fe1 C3 C4 -54.2(5)
P2 Fe1 C3 C4 136.7(4)
C37 Fe1 C3 C2 98.6(4)
C4 Fe1 C3 C2 -118.1(6)
C1 Fe1 C3 C2 -38.0(4)
C5 Fe1 C3 C2 -80.4(4)
P1 Fe1 C3 C2 -172.3(3)
P2 Fe1 C3 C2 18.7(6)
C37 Fe1 C3 C8 -20.6(7)
C4 Fe1 C3 C8 122.7(9)
C2 Fe1 C3 C8 -119.2(9)
C1 Fe1 C3 C8 -157.2(8)
C5 Fe1 C3 C8 160.4(8)
P1 Fe1 C3 C8 68.5(8)
P2 Fe1 C3 C8 -100.5(8)
C2 C3 C4 C5 -1.3(8)
C8 C3 C4 C5 170.8(7)
Fe1 C3 C4 C5 -63.0(5)
C2 C3 C4 C9 -169.8(6)
C8 C3 C4 C9 2.3(12)
Fe1 C3 C4 C9 128.5(7)
C2 C3 C4 Fe1 61.6(5)
C8 C3 C4 Fe1 -126.2(8)
C37 Fe1 C4 C3 42.4(5)
C2 Fe1 C4 C3 -38.0(4)
C1 Fe1 C4 C3 -80.7(5)
C5 Fe1 C4 C3 -118.4(6)
P1 Fe1 C4 C3 139.4(4)
P2 Fe1 C4 C3 -118.0(5)
C37 Fe1 C4 C5 160.8(4)
C3 Fe1 C4 C5 118.4(6)
C2 Fe1 C4 C5 80.4(4)
C1 Fe1 C4 C5 37.7(4)
P1 Fe1 C4 C5 -102.2(4)
P2 Fe1 C4 C5 0.4(7)
C37 Fe1 C4 C9 -76.3(8)
C3 Fe1 C4 C9 -118.8(9)
C2 Fe1 C4 C9 -156.7(8)
C1 Fe1 C4 C9 160.5(8)
C5 Fe1 C4 C9 122.9(9)
P1 Fe1 C4 C9 20.6(7)
P2 Fe1 C4 C9 123.2(7)
C2 C1 C5 C4 0.7(7)
C6 C1 C5 C4 -168.1(7)
Fe1 C1 C5 C4 59.6(4)
C2 C1 C5 C10 168.2(7)
C6 C1 C5 C10 -0.7(11)
Fe1 C1 C5 C10 -133.0(7)
C2 C1 C5 Fe1 -58.8(5)
C6 C1 C5 Fe1 132.3(7)
C3 C4 C5 C1 0.4(7)
C9 C4 C5 C1 168.6(6)
Fe1 C4 C5 C1 -61.3(4)
C3 C4 C5 C10 -167.5(7)
C9 C4 C5 C10 0.8(11)
Fe1 C4 C5 C10 130.8(7)
C3 C4 C5 Fe1 61.7(5)
C9 C4 C5 Fe1 -130.1(7)
C37 Fe1 C5 C1 77.8(8)
C3 Fe1 C5 C1 80.0(4)
C4 Fe1 C5 C1 116.9(6)
C2 Fe1 C5 C1 36.5(4)
P1 Fe1 C5 C1 -155.1(3)
P2 Fe1 C5 C1 -62.9(4)
C37 Fe1 C5 C4 -39.1(8)
C3 Fe1 C5 C4 -37.0(4)
C2 Fe1 C5 C4 -80.4(4)
C1 Fe1 C5 C4 -116.9(6)
P1 Fe1 C5 C4 88.0(4)
P2 Fe1 C5 C4 -179.8(3)
C37 Fe1 C5 C10 -157.4(7)
C3 Fe1 C5 C10 -155.3(9)
C4 Fe1 C5 C10 -118.4(9)
C2 Fe1 C5 C10 161.3(9)
C1 Fe1 C5 C10 124.7(9)
P1 Fe1 C5 C10 -30.4(8)
P2 Fe1 C5 C10 61.8(8)
C13 P1 C11 C12 -117.8(5)
C19 P1 C11 C12 135.6(5)
Fe1 P1 C11 C12 8.8(6)
P1 C11 C12 P2 -37.0(6)
C31 P2 C12 C11 173.9(4)
C25 P2 C12 C11 -78.4(5)
Fe1 P2 C12 C11 49.9(5)
C19 P1 C13 C14 -132.5(6)
C11 P1 C13 C14 118.7(6)
Fe1 P1 C13 C14 -2.6(7)
C19 P1 C13 C18 46.9(6)
C11 P1 C13 C18 -61.9(6)
Fe1 P1 C13 C18 176.8(5)
C18 C13 C14 C15 1.7(11)
P1 C13 C14 C15 -178.8(6)
C13 C14 C15 C16 -3.1(12)
C14 C15 C16 C17 3.6(12)
C15 C16 C17 C18 -3.0(13)
C16 C17 C18 C13 1.6(12)
C14 C13 C18 C17 -1.0(11)
P1 C13 C18 C17 179.5(6)
C13 P1 C19 C24 -144.0(6)
C11 P1 C19 C24 -34.3(7)
Fe1 P1 C19 C24 86.6(6)
C13 P1 C19 C20 40.9(6)
C11 P1 C19 C20 150.6(6)
Fe1 P1 C19 C20 -88.5(6)
C24 C19 C20 C21 -1.4(11)
P1 C19 C20 C21 173.8(6)
C19 C20 C21 C22 1.1(12)
C20 C21 C22 C23 -0.7(13)
C21 C22 C23 C24 0.7(13)
C20 C19 C24 C23 1.3(11)
P1 C19 C24 C23 -173.8(6)
C22 C23 C24 C19 -1.0(12)
C31 P2 C25 C26 -132.3(6)
C12 P2 C25 C26 118.1(6)
Fe1 P2 C25 C26 0.5(7)
C31 P2 C25 C30 48.2(7)
C12 P2 C25 C30 -61.4(7)
Fe1 P2 C25 C30 -179.0(5)
C30 C25 C26 C27 0.9(12)
P2 C25 C26 C27 -178.6(6)
C25 C26 C27 C28 -2.5(13)
C26 C27 C28 C29 3.0(13)
C27 C28 C29 C30 -2.1(13)
C28 C29 C30 C25 0.5(13)
C26 C25 C30 C29 0.0(12)
P2 C25 C30 C29 179.6(6)
C25 P2 C31 C32 -152.8(6)
C12 P2 C31 C32 -44.9(6)
Fe1 P2 C31 C32 71.7(6)
C25 P2 C31 C36 31.0(6)
C12 P2 C31 C36 138.9(6)
Fe1 P2 C31 C36 -104.5(5)
C36 C31 C32 C33 -1.2(11)
P2 C31 C32 C33 -177.5(6)
C31 C32 C33 C34 1.1(12)
C32 C33 C34 C35 -0.1(12)
C33 C34 C35 C36 -0.7(12)
C34 C35 C36 C31 0.5(11)
C32 C31 C36 C35 0.4(11)
P2 C31 C36 C35 176.7(6)
C3 Fe1 C37 C38 -7(7)
C4 Fe1 C37 C38 -32(7)
C2 Fe1 C37 C38 31(7)
C1 Fe1 C37 C38 46(7)
C5 Fe1 C37 C38 -5(7)
P1 Fe1 C37 C38 -136(7)
P2 Fe1 C37 C38 140(7)
Fe1 C37 C38 C39 -36(14)
C37 C38 C39 C40 -108(9)
C37 C38 C39 C44 69(9)
C44 C39 C40 C41 -2.5(11)
C38 C39 C40 C41 174.3(7)
C39 C40 C41 C42 1.7(12)
C40 C41 C42 C43 0.7(12)
C41 C42 C43 C44 -2.2(12)
C42 C43 C44 C39 1.4(11)
C40 C39 C44 C43 1.0(10)
C38 C39 C44 C43 -175.9(7)
C87 Fe51 C51 C55 24.0(5)
C54 Fe51 C51 C55 -38.7(4)
C53 Fe51 C51 C55 -83.0(4)
C52 Fe51 C51 C55 -120.9(5)
P52 Fe51 C51 C55 -160.9(3)
P51 Fe51 C51 C55 113.2(4)
C87 Fe51 C51 C52 144.9(4)
C54 Fe51 C51 C52 82.2(4)
C53 Fe51 C51 C52 37.9(4)
C55 Fe51 C51 C52 120.9(5)
P52 Fe51 C51 C52 -40.0(5)
P51 Fe51 C51 C52 -125.9(3)
C87 Fe51 C51 C56 -94.2(8)
C54 Fe51 C51 C56 -156.9(8)
C53 Fe51 C51 C56 158.8(8)
C55 Fe51 C51 C56 -118.2(9)
C52 Fe51 C51 C56 120.9(8)
P52 Fe51 C51 C56 80.8(7)
P51 Fe51 C51 C56 -5.0(7)
C55 C51 C52 C53 -0.7(7)
C56 C51 C52 C53 171.4(7)
Fe51 C51 C52 C53 -58.6(5)
C55 C51 C52 C57 -170.9(7)
C56 C51 C52 C57 1.2(10)
Fe51 C51 C52 C57 131.2(7)
C55 C51 C52 Fe51 57.9(5)
C56 C51 C52 Fe51 -130.0(7)
C87 Fe51 C52 C51 -79.9(7)
C54 Fe51 C52 C51 -79.2(4)
C53 Fe51 C52 C51 -118.3(5)
C55 Fe51 C52 C51 -36.0(4)
P52 Fe51 C52 C51 154.2(3)
P51 Fe51 C52 C51 63.6(4)
C87 Fe51 C52 C53 38.4(8)
C54 Fe51 C52 C53 39.0(4)
C55 Fe51 C52 C53 82.3(4)
C51 Fe51 C52 C53 118.3(5)
P52 Fe51 C52 C53 -87.6(4)
P51 Fe51 C52 C53 -178.1(3)
C87 Fe51 C52 C57 156.4(7)
C54 Fe51 C52 C57 157.1(8)
C53 Fe51 C52 C57 118.0(8)
C55 Fe51 C52 C57 -159.7(8)
C51 Fe51 C52 C57 -123.7(8)
P52 Fe51 C52 C57 30.5(7)
P51 Fe51 C52 C57 -60.1(7)
C51 C52 C53 C54 -0.9(7)
C57 C52 C53 C54 169.6(7)
Fe51 C52 C53 C54 -61.3(5)
C51 C52 C53 C58 -167.8(7)
C57 C52 C53 C58 2.7(11)
Fe51 C52 C53 C58 131.9(7)
C51 C52 C53 Fe51 60.4(4)
C57 C52 C53 Fe51 -129.1(7)
C87 Fe51 C53 C54 -45.3(5)
C55 Fe51 C53 C54 37.2(5)
C51 Fe51 C53 C54 79.6(5)
C52 Fe51 C53 C54 116.6(6)
P52 Fe51 C53 C54 -140.7(4)
P51 Fe51 C53 C54 120.6(5)
C87 Fe51 C53 C52 -161.9(4)
C54 Fe51 C53 C52 -116.6(6)
C55 Fe51 C53 C52 -79.4(4)
C51 Fe51 C53 C52 -37.0(4)
P52 Fe51 C53 C52 102.7(4)
P51 Fe51 C53 C52 4.0(7)
C87 Fe51 C53 C58 75.0(8)
C54 Fe51 C53 C58 120.3(10)
C55 Fe51 C53 C58 157.4(8)
C51 Fe51 C53 C58 -160.2(8)
C52 Fe51 C53 C58 -123.1(9)
P52 Fe51 C53 C58 -20.5(8)
P51 Fe51 C53 C58 -119.1(7)
C52 C53 C54 C55 2.2(8)
C58 C53 C54 C55 169.0(7)
Fe51 C53 C54 C55 -61.3(5)
C52 C53 C54 C59 -171.4(7)
C58 C53 C54 C59 -4.6(12)
Fe51 C53 C54 C59 125.1(8)
C52 C53 C54 Fe51 63.5(5)
C58 C53 C54 Fe51 -129.7(8)
C87 Fe51 C54 C55 -99.9(5)
C53 Fe51 C54 C55 118.8(7)
C51 Fe51 C54 C55 38.1(4)
C52 Fe51 C54 C55 80.4(5)
P52 Fe51 C54 C55 172.5(4)
P51 Fe51 C54 C55 -20.0(7)
C87 Fe51 C54 C53 141.4(5)
C55 Fe51 C54 C53 -118.8(7)
C51 Fe51 C54 C53 -80.7(5)
C52 Fe51 C54 C53 -38.3(4)
P52 Fe51 C54 C53 53.8(5)
P51 Fe51 C54 C53 -138.8(4)
C87 Fe51 C54 C59 21.0(7)
C53 Fe51 C54 C59 -120.4(9)
C55 Fe51 C54 C59 120.9(8)
C51 Fe51 C54 C59 158.9(8)
C52 Fe51 C54 C59 -158.7(8)
P52 Fe51 C54 C59 -66.6(7)
P51 Fe51 C54 C59 100.8(7)
C53 C54 C55 C51 -2.6(8)
C59 C54 C55 C51 171.0(7)
Fe51 C54 C55 C51 -63.6(5)
C53 C54 C55 C60 -178.8(7)
C59 C54 C55 C60 -5.2(12)
Fe51 C54 C55 C60 120.3(7)
C53 C54 C55 Fe51 60.9(5)
C59 C54 C55 Fe51 -125.5(8)
C52 C51 C55 C54 2.1(8)
C56 C51 C55 C54 -170.1(7)
Fe51 C51 C55 C54 61.4(5)
C52 C51 C55 C60 178.2(7)
C56 C51 C55 C60 6.0(11)
Fe51 C51 C55 C60 -122.5(7)
C52 C51 C55 Fe51 -59.4(4)
C56 C51 C55 Fe51 128.5(7)
C87 Fe51 C55 C54 81.3(5)
C53 Fe51 C55 C54 -37.8(4)
C51 Fe51 C55 C54 -116.7(6)
C52 Fe51 C55 C54 -80.9(4)
P52 Fe51 C55 C54 -28.1(13)
P51 Fe51 C55 C54 168.5(4)
C87 Fe51 C55 C51 -162.1(4)
C54 Fe51 C55 C51 116.7(6)
C53 Fe51 C55 C51 78.8(4)
C52 Fe51 C55 C51 35.8(4)
P52 Fe51 C55 C51 88.6(11)
P51 Fe51 C55 C51 -74.9(4)
C87 Fe51 C55 C60 -39.2(7)
C54 Fe51 C55 C60 -120.5(9)
C53 Fe51 C55 C60 -158.3(7)
C51 Fe51 C55 C60 122.9(8)
C52 Fe51 C55 C60 158.6(8)
P52 Fe51 C55 C60 -148.6(8)
P51 Fe51 C55 C60 48.0(7)
C69 P51 C61 C62 75.1(5)
C63 P51 C61 C62 -176.6(5)
Fe51 P51 C61 C62 -52.1(5)
P51 C61 C62 P52 37.7(6)
C81 P52 C62 C61 118.5(5)
C75 P52 C62 C61 -135.6(5)
Fe51 P52 C62 C61 -8.0(6)
C69 P51 C63 C68 -29.9(6)
C61 P51 C63 C68 -137.7(6)
Fe51 P51 C63 C68 106.6(5)
C69 P51 C63 C64 149.3(6)
C61 P51 C63 C64 41.4(6)
Fe51 P51 C63 C64 -74.2(6)
C68 C63 C64 C65 -0.9(11)
P51 C63 C64 C65 180.0(6)
C63 C64 C65 C66 1.1(11)
C64 C65 C66 C67 -1.5(12)
C65 C66 C67 C68 1.8(11)
C64 C63 C68 C67 1.2(10)
P51 C63 C68 C67 -179.6(5)
C66 C67 C68 C63 -1.7(11)
C63 P51 C69 C74 131.2(6)
C61 P51 C69 C74 -120.1(6)
Fe51 P51 C69 C74 -3.7(7)
C63 P51 C69 C70 -49.0(7)
C61 P51 C69 C70 59.7(7)
Fe51 P51 C69 C70 176.0(5)
C74 C69 C70 C71 1.2(12)
P51 C69 C70 C71 -178.6(7)
C69 C70 C71 C72 -0.6(14)
C70 C71 C72 C73 0.5(15)
C71 C72 C73 C74 -1.1(14)
C70 C69 C74 C73 -1.8(12)
P51 C69 C74 C73 178.0(6)
C72 C73 C74 C69 1.7(13)
C81 P52 C75 C76 144.7(6)
C62 P52 C75 C76 36.5(7)
Fe51 P52 C75 C76 -85.9(6)
C81 P52 C75 C80 -40.4(6)
C62 P52 C75 C80 -148.6(6)
Fe51 P52 C75 C80 89.0(6)
C80 C75 C76 C77 -1.7(11)
P52 C75 C76 C77 173.2(6)
C75 C76 C77 C78 -0.5(12)
C76 C77 C78 C79 1.2(13)
C77 C78 C79 C80 0.3(13)
C78 C79 C80 C75 -2.5(12)
C76 C75 C80 C79 3.2(11)
P52 C75 C80 C79 -171.8(6)
C75 P52 C81 C86 128.2(6)
C62 P52 C81 C86 -122.6(6)
Fe51 P52 C81 C86 -1.5(7)
C75 P52 C81 C82 -50.2(6)
C62 P52 C81 C82 59.0(6)
Fe51 P52 C81 C82 -179.9(5)
C86 C81 C82 C83 -0.3(11)
P52 C81 C82 C83 178.1(6)
C81 C82 C83 C84 -1.2(13)
C82 C83 C84 C85 1.7(14)
C83 C84 C85 C86 -0.6(13)
C82 C81 C86 C85 1.4(11)
P52 C81 C86 C85 -177.0(6)
C84 C85 C86 C81 -0.9(12)
C54 Fe51 C87 C88 33(4)
C53 Fe51 C87 C88 60(4)
C55 Fe51 C87 C88 -6(4)
C51 Fe51 C87 C88 -20(4)
C52 Fe51 C87 C88 34(4)
P52 Fe51 C87 C88 163(4)
P51 Fe51 C87 C88 -114(4)
Fe51 C87 C88 C89 13(15)
C87 C88 C89 C94 -76(12)
C87 C88 C89 C90 100(12)
C94 C89 C90 C91 2.7(11)
C88 C89 C90 C91 -173.5(7)
C89 C90 C91 C92 -3.0(12)
C90 C91 C92 C93 -0.1(13)
C91 C92 C93 C94 3.4(14)
C90 C89 C94 C93 0.7(12)
C88 C89 C94 C93 176.8(8)
C92 C93 C94 C89 -3.7(14)
